data_7156274
loop_
_publ_author_name
'de la Concepci\'on, Juan Garc\'ia'
'\'Avalos, Mart\'in'
'Cintas, Pedro'
'Jim\'enez, Jos\'e L'
'Light, Mark E.'

_publ_section_title
;
 On the dual reactivity of a Janus-type mesoionic dipole: experiments and
 theoretical validation.
;
_journal_issue 26
_journal_name_full 'Organic &amp; biomolecular chemistry'
_journal_page_first 4778
_journal_page_last 4783
_journal_paper_doi 10.1039/c8ob01195h
_journal_volume 16
_journal_year 2018
_chemical_formula_moiety 'C26 H24 N2 O5 S'
_chemical_formula_sum 'C26 H24 N2 O5 S'
_chemical_formula_weight 476.53
_space_group_crystal_system triclinic
_space_group_IT_number 2
_space_group_name_Hall '-P 1'
_space_group_name_H-M_alt 'P -1'
_symmetry_space_group_name_Hall '-P 1'
_symmetry_space_group_name_H-M 'P -1'
_atom_sites_solution_hydrogens geom
_atom_sites_solution_primary dual
_audit_creation_date 2018-04-19
_audit_creation_method
;
Olex2 1.2-alpha
(compiled 2018.04.03 svn.r3497 for OlexSys, GUI svn.r5486)
;
_audit_update_record
;
2018-04-19 deposited with the CCDC.
2018-06-06 downloaded from the CCDC.
;
_cell_angle_alpha 91.068(6)
_cell_angle_beta 104.536(7)
_cell_angle_gamma 100.359(7)
_cell_formula_units_Z 2
_cell_length_a 10.5259(11)
_cell_length_b 10.5345(11)
_cell_length_c 10.8340(11)
_cell_measurement_reflns_used 12807
_cell_measurement_temperature 120(2)
_cell_measurement_theta_max 66.500
_cell_measurement_theta_min 4.225
_cell_volume 1141.4(2)
_computing_cell_refinement
;
Rigaku (2004). RAPID-AUTO Ver. 3.1.1 Rigaku Corporation, Tokyo, Japan 
;
_computing_data_collection
;
Rigaku (2004). RAPID-AUTO Ver. 3.1.1 Rigaku Corporation, Tokyo, Japan 
;
_computing_data_reduction
;
Rigaku (2004). RAPID-AUTO Ver. 3.1.1 Rigaku Corporation, Tokyo, Japan 
;
_computing_molecular_graphics 'Olex2 (Dolomanov et al., 2009)'
_computing_publication_material 'Olex2 (Dolomanov et al., 2009)'
_computing_structure_refinement 'ShelXL (Sheldrick, 2015)'
_computing_structure_solution 'ShelXT (Sheldrick, 2015)'
_diffrn_ambient_temperature 120(2)
_diffrn_detector 'Image plate'
_diffrn_detector_area_resol_mean 10
_diffrn_detector_type 'Rigaku Curved Fujifilm'
_diffrn_measured_fraction_theta_full 0.984
_diffrn_measured_fraction_theta_max 0.984
_diffrn_measurement_device 'three-circle quarter \c goniometer'
_diffrn_measurement_device_type 'Rigaku R-AXIS Spider'
_diffrn_measurement_method 'profile data from oscillation \w-scans'
_diffrn_measurement_specimen_support 'MiTeGen MicroMesh'
_diffrn_radiation_collimation 0.5
_diffrn_radiation_monochromator graphite
_diffrn_radiation_probe x-ray
_diffrn_radiation_type CuK\a
_diffrn_radiation_wavelength 1.54187
_diffrn_reflns_av_R_equivalents 0.1150
_diffrn_reflns_av_unetI/netI 0.1353
_diffrn_reflns_Laue_measured_fraction_full 0.984
_diffrn_reflns_Laue_measured_fraction_max 0.984
_diffrn_reflns_limit_h_max 12
_diffrn_reflns_limit_h_min -11
_diffrn_reflns_limit_k_max 12
_diffrn_reflns_limit_k_min -12
_diffrn_reflns_limit_l_max 12
_diffrn_reflns_limit_l_min -12
_diffrn_reflns_number 12807
_diffrn_reflns_point_group_measured_fraction_full 0.984
_diffrn_reflns_point_group_measured_fraction_max 0.984
_diffrn_reflns_theta_full 66.500
_diffrn_reflns_theta_max 66.500
_diffrn_reflns_theta_min 4.225
_diffrn_source 'sealed x-ray tube'
_diffrn_source_current 55.0
_diffrn_source_power 2.475
_diffrn_source_target Cu
_diffrn_source_voltage 45.0
_exptl_absorpt_coefficient_mu 1.610
_exptl_absorpt_correction_T_max 1.0000
_exptl_absorpt_correction_T_min 0.3082
_exptl_absorpt_correction_type multi-scan
_exptl_absorpt_process_details
;
Jacobson, R. (1998). REQAB. Private communication to the 
Rigaku Corporation, Tokyo, Japan 
;
_exptl_crystal_colour 'clear colourless'
_exptl_crystal_colour_lustre clear
_exptl_crystal_colour_primary colourless
_exptl_crystal_density_diffrn 1.387
_exptl_crystal_description prism
_exptl_crystal_F_000 500
_exptl_crystal_recrystallization_method 'The material was recrystallised from --- by slow evaporation'
_exptl_crystal_size_max 0.6
_exptl_crystal_size_mid 0.4
_exptl_crystal_size_min 0.08
_refine_diff_density_max 0.660
_refine_diff_density_min -0.891
_refine_diff_density_rms 0.089
_refine_ls_extinction_coef 0.0034(9)
_refine_ls_extinction_expression Fc^*^=kFc[1+0.001xFc^2^\l^3^/sin(2\q)]^-1/4^
_refine_ls_extinction_method 'SHELXL-2018/3 (Sheldrick 2018)'
_refine_ls_goodness_of_fit_ref 1.133
_refine_ls_hydrogen_treatment constr
_refine_ls_matrix_type full
_refine_ls_number_parameters 311
_refine_ls_number_reflns 3963
_refine_ls_number_restraints 3
_refine_ls_restrained_S_all 1.132
_refine_ls_R_factor_all 0.1098
_refine_ls_R_factor_gt 0.0839
_refine_ls_shift/su_max 0.001
_refine_ls_shift/su_mean 0.000
_refine_ls_structure_factor_coef Fsqd
_refine_ls_weighting_details 'w=1/[\s^2^(Fo^2^)+(0.0891P)^2^+0.9283P] where P=(Fo^2^+2Fc^2^)/3'
_refine_ls_weighting_scheme calc
_refine_ls_wR_factor_gt 0.2221
_refine_ls_wR_factor_ref 0.2507
_reflns_Friedel_coverage 0.000
_reflns_number_gt 2625
_reflns_number_total 3963
_reflns_threshold_expression 'I > 2\s(I)'
_cod_data_source_file c8ob01195h2.cif
_cod_data_source_block 2018acc0002_s2_120k
_cod_depositor_comments 'Adding full bibliography for 7156274--7156275.cif.'
_cod_database_code 7156274
_shelx_shelxl_version_number 2018/3
_shelx_space_group_comment
;
The symmetry employed for this shelxl refinement is uniquely defined
by the following loop, which should always be used as a source of
symmetry information in preference to the above space-group names.
They are only intended as comments.
;
_shelx_estimated_absorpt_t_max 0.882
_shelx_estimated_absorpt_t_min 0.445
_diffrn_measurement_device_type2 'Rigaku R-AXIS SPIDER IP'
_olex2_refinement_description
;
1. Fixed Uiso
 At 1.2 times of:
  All C(H) groups, All C(H,H) groups
 At 1.5 times of:
  All C(H,H,H) groups
2. Rigid body (RIGU) restrains
 O4, C14
 with sigma for 1-2 distances of 0.004 and sigma for 1-3 distances of 0.004
3.a Ternary CH refined with riding coordinates:
 C9(H9), C16(H16), C24(H24)
3.b Secondary CH2 refined with riding coordinates:
 C23(H23A,H23B)
3.c Aromatic/amide H refined with riding coordinates:
 C1(H1), C2(H2), C3(H3), C4(H4), C5(H5), C18(H18), C19(H19), C20(H20),
 C21(H21), C22(H22)
3.d Idealised Me refined as rotating group:
 C14(H14A,H14B,H14C), C25(H25A,H25B,H25C), C26(H26A,H26B,H26C)
;
_olex2_diffrn_ambient_temperature_device 'Oxford Cryosystems'
_olex2_exptl_crystal_mounting_method 'The crystal was mounted on a MITIGEN holder with silicon oil'
_olex2_submission_original_sample_id PS
_olex2_submission_special_instructions 'No special instructions were received'

loop_
_space_group_symop_operation_xyz
'x, y, z'
'-x, -y, -z'

loop_
_atom_site_label
_atom_site_type_symbol
_atom_site_fract_x
_atom_site_fract_y
_atom_site_fract_z
_atom_site_U_iso_or_equiv
_atom_site_adp_type
_atom_site_occupancy
_atom_site_site_symmetry_order
_atom_site_calc_flag
_atom_site_refinement_flags_posn
_atom_site_refinement_flags_adp
S1 S 0.47847(11) 0.47611(11) 0.32681(11) 0.0313(4) Uani 1 1 d . .
O1 O 0.2111(3) 0.2971(3) 0.6504(3) 0.0410(9) Uani 1 1 d . .
O2 O 0.5591(3) 0.0857(3) 0.6940(3) 0.0373(9) Uani 1 1 d . .
O3 O 0.6931(3) 0.1416(3) 0.4584(3) 0.0432(10) Uani 1 1 d . .
O4 O 0.7031(3) 0.3492(3) 0.4097(3) 0.0371(9) Uani 1 1 d . U
O5 O 0.1139(3) 0.3931(3) 0.3620(3) 0.0390(9) Uani 1 1 d . .
N1 N 0.3818(4) 0.1805(4) 0.7008(3) 0.0307(10) Uani 1 1 d . .
N2 N 0.3094(3) 0.3134(3) 0.4103(3) 0.0264(9) Uani 1 1 d . .
C1 C 0.3343(5) 0.0612(5) 0.8769(5) 0.0395(13) Uani 1 1 d . .
H1 H 0.279893 -0.005489 0.816207 0.047 Uiso 1 1 calc R .
C2 C 0.3514(6) 0.0465(6) 1.0061(5) 0.0528(16) Uani 1 1 d . .
H2 H 0.308828 -0.030393 1.034751 0.063 Uiso 1 1 calc R .
C3 C 0.4301(6) 0.1433(6) 1.0929(5) 0.0492(15) Uani 1 1 d . .
H3 H 0.441286 0.133507 1.181755 0.059 Uiso 1 1 calc R .
C4 C 0.4928(6) 0.2541(6) 1.0522(5) 0.0506(15) Uani 1 1 d . .
H4 H 0.548264 0.320603 1.112472 0.061 Uiso 1 1 calc R .
C5 C 0.4742(5) 0.2683(5) 0.9215(5) 0.0454(14) Uani 1 1 d . .
H5 H 0.516323 0.344931 0.891978 0.054 Uiso 1 1 calc R .
C6 C 0.3959(5) 0.1720(5) 0.8370(4) 0.0354(12) Uani 1 1 d . .
C7 C 0.2834(5) 0.2340(5) 0.6178(4) 0.0310(11) Uani 1 1 d . .
C8 C 0.2840(4) 0.1971(4) 0.4803(4) 0.0248(10) Uani 1 1 d . .
C9 C 0.4160(4) 0.1434(4) 0.4970(4) 0.0250(10) Uani 1 1 d . .
H9 H 0.398856 0.058076 0.447866 0.030 Uiso 1 1 calc R .
C10 C 0.4639(5) 0.1297(5) 0.6386(4) 0.0304(11) Uani 1 1 d . .
C11 C 0.4408(4) 0.3368(4) 0.4010(4) 0.0256(10) Uani 1 1 d . .
C12 C 0.5079(5) 0.2436(4) 0.4470(4) 0.0260(10) Uani 1 1 d . .
C13 C 0.6414(5) 0.2344(5) 0.4402(4) 0.0293(11) Uani 1 1 d . .
C14 C 0.8400(5) 0.3569(5) 0.4042(5) 0.0464(15) Uani 1 1 d . U
H14A H 0.844165 0.289799 0.342302 0.070 Uiso 1 1 calc GR .
H14B H 0.894995 0.344005 0.488787 0.070 Uiso 1 1 calc GR .
H14C H 0.873589 0.442237 0.377825 0.070 Uiso 1 1 calc GR .
C15 C 0.2302(5) 0.3997(4) 0.3623(4) 0.0278(11) Uani 1 1 d . .
C16 C 0.3092(4) 0.5115(4) 0.3069(4) 0.0297(11) Uani 1 1 d . .
H16 H 0.317992 0.592033 0.361136 0.036 Uiso 1 1 calc R .
C17 C 0.2436(5) 0.5348(5) 0.1730(5) 0.0349(12) Uani 1 1 d . .
C18 C 0.2385(5) 0.4536(6) 0.0705(5) 0.0434(14) Uani 1 1 d . .
H18 H 0.277741 0.378889 0.084457 0.052 Uiso 1 1 calc R .
C19 C 0.1773(6) 0.4788(7) -0.0528(6) 0.0596(17) Uani 1 1 d . .
H19 H 0.172232 0.420879 -0.122905 0.071 Uiso 1 1 calc R .
C20 C 0.1230(6) 0.5908(7) -0.0728(6) 0.0599(18) Uani 1 1 d . .
H20 H 0.082829 0.610626 -0.157194 0.072 Uiso 1 1 calc R .
C21 C 0.1275(6) 0.6717(6) 0.0288(6) 0.0573(17) Uani 1 1 d . .
H21 H 0.086774 0.745424 0.014984 0.069 Uiso 1 1 calc R .
C22 C 0.1906(5) 0.6473(6) 0.1509(6) 0.0509(15) Uani 1 1 d . .
H22 H 0.198201 0.707039 0.220357 0.061 Uiso 1 1 calc R .
C23 C 0.1531(4) 0.1009(5) 0.4212(4) 0.0318(12) Uani 1 1 d . .
H23A H 0.144293 0.031367 0.480453 0.038 Uiso 1 1 calc R .
H23B H 0.077868 0.146680 0.416206 0.038 Uiso 1 1 calc R .
C24 C 0.1372(5) 0.0375(5) 0.2888(5) 0.0430(14) Uani 1 1 d . .
H24 H 0.224282 0.014066 0.285384 0.052 Uiso 1 1 calc R .
C25 C 0.0329(6) -0.0867(5) 0.2749(6) 0.0585(17) Uani 1 1 d . .
H25A H 0.061149 -0.140724 0.345465 0.088 Uiso 1 1 calc GR .
H25B H 0.023876 -0.134050 0.193452 0.088 Uiso 1 1 calc GR .
H25C H -0.053380 -0.065013 0.276745 0.088 Uiso 1 1 calc GR .
C26 C 0.0943(7) 0.1203(6) 0.1787(5) 0.0577(17) Uani 1 1 d . .
H26A H 0.010500 0.146373 0.182599 0.087 Uiso 1 1 calc GR .
H26B H 0.080858 0.070581 0.097621 0.087 Uiso 1 1 calc GR .
H26C H 0.163771 0.197501 0.184811 0.087 Uiso 1 1 calc GR .

loop_
_atom_site_aniso_label
_atom_site_aniso_U_11
_atom_site_aniso_U_22
_atom_site_aniso_U_33
_atom_site_aniso_U_23
_atom_site_aniso_U_13
_atom_site_aniso_U_12
S1 0.0266(8) 0.0380(7) 0.0323(7) 0.0027(5) 0.0103(5) 0.0097(5)
O1 0.042(2) 0.053(2) 0.042(2) 0.0105(17) 0.0218(17) 0.0295(18)
O2 0.032(2) 0.051(2) 0.0338(19) 0.0051(16) 0.0084(16) 0.0222(17)
O3 0.031(2) 0.046(2) 0.063(2) 0.0102(18) 0.0216(18) 0.0197(18)
O4 0.0278(19) 0.039(2) 0.052(2) 0.0016(16) 0.0228(17) 0.0080(16)
O5 0.029(2) 0.054(2) 0.042(2) 0.0075(17) 0.0152(16) 0.0184(17)
N1 0.026(2) 0.047(3) 0.024(2) 0.0029(18) 0.0104(17) 0.0151(19)
N2 0.019(2) 0.032(2) 0.029(2) -0.0009(17) 0.0073(16) 0.0059(17)
C1 0.039(3) 0.047(3) 0.036(3) 0.003(2) 0.015(2) 0.007(3)
C2 0.060(4) 0.056(4) 0.053(4) 0.005(3) 0.031(3) 0.016(3)
C3 0.056(4) 0.067(4) 0.039(3) 0.010(3) 0.026(3) 0.030(3)
C4 0.048(4) 0.062(4) 0.046(3) -0.015(3) 0.017(3) 0.014(3)
C5 0.043(4) 0.052(3) 0.044(3) -0.012(3) 0.019(3) 0.011(3)
C6 0.032(3) 0.054(3) 0.029(3) 0.006(2) 0.017(2) 0.018(3)
C7 0.023(3) 0.039(3) 0.034(3) -0.001(2) 0.015(2) 0.005(2)
C8 0.024(3) 0.025(2) 0.027(2) 0.0035(19) 0.008(2) 0.0066(19)
C9 0.026(3) 0.025(2) 0.027(2) 0.0026(19) 0.009(2) 0.0095(19)
C10 0.024(3) 0.040(3) 0.028(3) -0.002(2) 0.007(2) 0.008(2)
C11 0.023(3) 0.035(3) 0.020(2) -0.0023(19) 0.0064(19) 0.006(2)
C12 0.027(3) 0.031(2) 0.025(2) 0.0021(19) 0.015(2) 0.006(2)
C13 0.027(3) 0.037(3) 0.028(2) 0.006(2) 0.009(2) 0.012(2)
C14 0.023(3) 0.064(4) 0.060(4) 0.002(3) 0.025(3) 0.008(3)
C15 0.027(3) 0.037(3) 0.022(2) -0.001(2) 0.007(2) 0.011(2)
C16 0.028(3) 0.030(3) 0.031(3) -0.001(2) 0.008(2) 0.006(2)
C17 0.026(3) 0.041(3) 0.042(3) 0.004(2) 0.015(2) 0.008(2)
C18 0.034(3) 0.060(4) 0.038(3) 0.001(3) 0.009(2) 0.012(3)
C19 0.039(4) 0.087(5) 0.057(4) -0.004(4) 0.021(3) 0.010(3)
C20 0.041(4) 0.092(5) 0.056(4) 0.031(4) 0.021(3) 0.021(4)
C21 0.037(4) 0.070(4) 0.074(5) 0.026(4) 0.019(3) 0.026(3)
C22 0.040(3) 0.058(4) 0.065(4) 0.014(3) 0.021(3) 0.027(3)
C23 0.019(3) 0.037(3) 0.039(3) 0.002(2) 0.009(2) 0.005(2)
C24 0.026(3) 0.049(3) 0.054(3) -0.018(3) 0.012(3) 0.006(2)
C25 0.052(4) 0.045(4) 0.070(4) -0.007(3) 0.003(3) 0.007(3)
C26 0.077(5) 0.052(4) 0.040(3) 0.002(3) 0.010(3) 0.010(3)

loop_
_atom_type_symbol
_atom_type_description
_atom_type_scat_dispersion_real
_atom_type_scat_dispersion_imag
_atom_type_scat_source
C C 0.0181 0.0091 'International Tables Vol C Tables 4.2.6.8 and 6.1.1.4'
H H 0.0000 0.0000 'International Tables Vol C Tables 4.2.6.8 and 6.1.1.4'
N N 0.0311 0.0180 'International Tables Vol C Tables 4.2.6.8 and 6.1.1.4'
O O 0.0492 0.0322 'International Tables Vol C Tables 4.2.6.8 and 6.1.1.4'
S S 0.3331 0.5567 'International Tables Vol C Tables 4.2.6.8 and 6.1.1.4'

loop_
_geom_angle_atom_site_label_1
_geom_angle_atom_site_label_2
_geom_angle_atom_site_label_3
_geom_angle
C11 S1 C16 92.4(2)
C13 O4 C14 116.1(4)
C7 N1 C6 124.9(4)
C10 N1 C6 122.1(4)
C10 N1 C7 113.0(4)
C11 N2 C8 110.2(4)
C15 N2 C8 131.3(4)
C15 N2 C11 118.4(4)
C6 C1 C2 119.5(5)
C3 C2 C1 119.8(6)
C2 C3 C4 120.4(5)
C3 C4 C5 119.4(6)
C6 C5 C4 119.5(6)
C1 C6 N1 117.8(5)
C5 C6 N1 120.7(5)
C5 C6 C1 121.4(5)
O1 C7 N1 125.2(4)
O1 C7 C8 126.8(4)
N1 C7 C8 108.0(4)
N2 C8 C7 110.8(3)
N2 C8 C9 102.5(3)
N2 C8 C23 116.0(4)
C7 C8 C9 103.5(3)
C7 C8 C23 107.2(4)
C23 C8 C9 116.2(4)
C10 C9 C8 104.9(3)
C12 C9 C8 105.3(3)
C12 C9 C10 113.4(4)
O2 C10 N1 123.2(4)
O2 C10 C9 127.8(4)
N1 C10 C9 109.0(4)
N2 C11 S1 112.2(3)
C12 C11 S1 134.4(4)
C12 C11 N2 113.3(4)
C11 C12 C9 108.2(4)
C11 C12 C13 126.3(4)
C13 C12 C9 125.3(4)
O3 C13 O4 123.5(4)
O3 C13 C12 127.0(5)
O4 C13 C12 109.5(4)
O5 C15 N2 126.6(4)
O5 C15 C16 122.9(4)
N2 C15 C16 110.4(4)
C15 C16 S1 106.5(3)
C17 C16 S1 113.3(3)
C17 C16 C15 113.9(4)
C18 C17 C16 122.7(5)
C18 C17 C22 119.0(5)
C22 C17 C16 118.2(5)
C17 C18 C19 121.1(6)
C18 C19 C20 119.1(6)
C21 C20 C19 120.0(6)
C20 C21 C22 120.6(6)
C21 C22 C17 120.1(6)
C24 C23 C8 117.1(4)
C25 C24 C23 106.5(4)
C26 C24 C23 114.8(4)
C26 C24 C25 109.5(5)

loop_
_geom_bond_atom_site_label_1
_geom_bond_atom_site_label_2
_geom_bond_distance
S1 C11 1.718(5)
S1 C16 1.846(5)
O1 C7 1.205(5)
O2 C10 1.207(5)
O3 C13 1.198(5)
O4 C13 1.355(5)
O4 C14 1.444(5)
O5 C15 1.213(5)
N1 C6 1.451(5)
N1 C7 1.400(6)
N1 C10 1.391(5)
N2 C8 1.472(5)
N2 C11 1.390(5)
N2 C15 1.365(5)
C1 C2 1.381(7)
C1 C6 1.363(7)
C2 C3 1.371(8)
C3 C4 1.371(8)
C4 C5 1.395(7)
C5 C6 1.354(7)
C7 C8 1.535(6)
C8 C9 1.562(6)
C8 C23 1.538(6)
C9 C10 1.508(6)
C9 C12 1.504(6)
C11 C12 1.342(6)
C12 C13 1.447(6)
C15 C16 1.537(6)
C16 C17 1.488(6)
C17 C18 1.374(6)
C17 C22 1.398(7)
C18 C19 1.383(7)
C19 C20 1.399(8)
C20 C21 1.365(8)
C21 C22 1.375(8)
C23 C24 1.528(6)
C24 C25 1.528(7)
C24 C26 1.515(7)
